data_2243721
loop_
_publ_author_name
'Pham, Duyen N. K.'
'Chadeayne, Andrew R.'
'Golen, James A.'
'Manke, David R.'

_publ_section_title
;
 Psilacetin derivatives: fumarate salts of the methyl--ethyl,
 methyl--allyl and diallyl variants of the psilocin prodrug
;
_journal_coeditor_code HB7959
_journal_issue 2
_journal_name_full 'Acta Crystallographica Section E'
_journal_page_first 101
_journal_page_last 106
_journal_paper_doi 10.1107/S2056989021000116
_journal_volume 77
_journal_year 2021
_chemical_absolute_configuration unk
_chemical_formula_iupac 'C15 H21 N2 O2 +, C4 H3 O4 -'
_chemical_formula_moiety 'C15 H21 N2 O2 +, C4 H3 O4 -'
_chemical_formula_sum 'C19 H24 N2 O6'
_chemical_formula_weight 376.40
_chemical_name_systematic
;
[2-(4-Acetyloxy-1<i>H</i>-indol-3-yl)ethyl](methyl)ethylazanium
3-carboxyprop-2-enoate
;
_space_group_crystal_system monoclinic
_space_group_IT_number 4
_space_group_name_Hall 'P 2yb'
_space_group_name_H-M_alt 'P 1 21 1'
_atom_sites_solution_hydrogens mixed
_audit_creation_method
;
Olex2 1.3
(compiled 2020.11.12 svn.r5f609507 for OlexSys, GUI svn.r6226)
;
_cell_angle_alpha 90
_cell_angle_beta 112.874(2)
_cell_angle_gamma 90
_cell_formula_units_Z 2
_cell_length_a 7.9555(4)
_cell_length_b 13.3696(7)
_cell_length_c 9.9708(5)
_cell_measurement_reflns_used 9372
_cell_measurement_temperature 200(2)
_cell_measurement_theta_max 25.35
_cell_measurement_theta_min 2.69
_cell_volume 977.12(9)
_computing_cell_refinement
;
SAINT (Bruker, 2018)
;
_computing_data_collection
;
APEX3 (Bruker, 2018)
;
_computing_data_reduction
;
SAINT (Bruker, 2018)
;
_computing_molecular_graphics
;
<i>OLEX2</i> (Dolomanov <i>et al.</i>,  2009)
;
_computing_publication_material
;
publCIF (Westrip, 2010)
;
_computing_structure_refinement
;
SHELXL2018 (Sheldrick, 2015b)
;
_computing_structure_solution
;
SHELXT2014 (Sheldrick, 2015a)
;
_diffrn_ambient_temperature 200.15
_diffrn_measured_fraction_theta_full 0.988
_diffrn_measured_fraction_theta_max 0.988
_diffrn_measurement_device_type 'Bruker D8 Venture CMOS'
_diffrn_measurement_method '\f and \w scans'
_diffrn_radiation_type MoK\a
_diffrn_radiation_wavelength 0.71073
_diffrn_reflns_av_R_equivalents 0.0364
_diffrn_reflns_av_unetI/netI 0.0224
_diffrn_reflns_limit_h_max 9
_diffrn_reflns_limit_h_min -9
_diffrn_reflns_limit_k_max 16
_diffrn_reflns_limit_k_min -16
_diffrn_reflns_limit_l_max 12
_diffrn_reflns_limit_l_min -11
_diffrn_reflns_number 21973
_diffrn_reflns_theta_full 25.242
_diffrn_reflns_theta_max 25.370
_diffrn_reflns_theta_min 2.801
_diffrn_source_current 30.0
_diffrn_source_power 1.5
_diffrn_source_voltage 50.0
_diffrn_standards_number 0
_exptl_absorpt_coefficient_mu 0.096
_exptl_absorpt_correction_T_max 0.7452
_exptl_absorpt_correction_T_min 0.7082
_exptl_absorpt_correction_type multi-scan
_exptl_absorpt_process_details
;
(SADABS; Bruker, 2018)
;
_exptl_crystal_colour colorless
_exptl_crystal_density_diffrn 1.279
_exptl_crystal_description block
_exptl_crystal_F_000 400
_exptl_crystal_size_max 0.24
_exptl_crystal_size_mid 0.2
_exptl_crystal_size_min 0.2
_refine_diff_density_max 0.388
_refine_diff_density_min -0.547
_refine_ls_abs_structure_details
;
Flack <i>x</i> determined using 1411 quotients
[(<i>I</i>^+^)-(<i>I</i>^-^)]/[(<i>I</i>^+^)+(<i>I</i>^-^)]
(Parsons <i>et al.</i>,  2013)
;
_refine_ls_abs_structure_Flack -0.3(3)
_refine_ls_extinction_method none
_refine_ls_goodness_of_fit_ref 1.043
_refine_ls_hydrogen_treatment mixed
_refine_ls_matrix_type full
_refine_ls_number_parameters 271
_refine_ls_number_reflns 3536
_refine_ls_number_restraints 15
_refine_ls_restrained_S_all 1.049
_refine_ls_R_factor_all 0.0586
_refine_ls_R_factor_gt 0.0523
_refine_ls_shift/su_max 0.000
_refine_ls_shift/su_mean 0.000
_refine_ls_structure_factor_coef Fsqd
_refine_ls_weighting_details 'w=1/[\s^2^(Fo^2^)+(0.0859P)^2^+0.4056P] where P=(Fo^2^+2Fc^2^)/3'
_refine_ls_weighting_scheme calc
_refine_ls_wR_factor_gt 0.1386
_refine_ls_wR_factor_ref 0.1461
_reflns_number_gt 3232
_reflns_number_total 3536
_reflns_threshold_expression 'I > 2\s(I)'
_cod_data_source_file hb7959sup1.cif
_cod_data_source_block I
_cod_database_code 2243721
_shelx_space_group_comment
;
The symmetry employed for this shelxl refinement is uniquely defined
by the following loop, which should always be used as a source of
symmetry information in preference to the above space-group names.
They are only intended as comments.
;
_shelx_estimated_absorpt_t_min 0.977
_shelx_estimated_absorpt_t_max 0.981

loop_
_space_group_symop_operation_xyz
'x, y, z'
'-x, y+1/2, -z'

loop_
_atom_site_type_symbol
_atom_site_label
_atom_site_fract_x
_atom_site_fract_y
_atom_site_fract_z
_atom_site_U_iso_or_equiv
_atom_site_adp_type
_atom_site_calc_flag
_atom_site_occupancy
_atom_site_disorder_assembly
_atom_site_disorder_group
O O1 0.8969(4) 0.6685(2) 0.3476(3) 0.0419(7) Uani d 1 . .
O O2 0.6590(4) 0.7649(2) 0.2143(3) 0.0527(8) Uani d 1 . .
O O3 0.6091(4) 0.4634(4) 0.5977(3) 0.0643(11) Uani d 1 . .
O O4 0.3948(4) 0.4494(4) 0.3791(3) 0.0726(12) Uani d 1 . .
O O5 -0.1636(4) 0.4458(3) 0.4883(3) 0.0464(7) Uani d 1 . .
H H5A -0.228(7) 0.461(5) 0.541(5) 0.070 Uiso d 1 . .
O O6 0.0341(4) 0.5232(3) 0.6851(3) 0.0530(8) Uani d 1 . .
N N1 0.8829(5) 0.5556(3) -0.1012(4) 0.0445(8) Uani d 1 . .
H H1 0.909(7) 0.546(4) -0.177(3) 0.053 Uiso d 1 . .
C C1 0.6770(8) 0.7029(4) 0.4462(5) 0.0609(13) Uani d 1 . .
H H1A 0.771261 0.727703 0.536780 0.091 Uiso calc 1 . .
H H1B 0.656163 0.631605 0.456386 0.091 Uiso calc 1 . .
H H1C 0.563452 0.739969 0.425935 0.091 Uiso calc 1 . .
C C2 0.7388(6) 0.7176(3) 0.3229(4) 0.0398(9) Uani d 1 . .
C C3 0.9685(5) 0.6723(3) 0.2378(4) 0.0377(9) Uani d 1 . .
C C4 1.1178(6) 0.7317(3) 0.2611(5) 0.0505(11) Uani d 1 . .
H H4 1.165836 0.772222 0.345887 0.061 Uiso calc 1 . .
C C5 1.1983(7) 0.7322(4) 0.1596(6) 0.0581(13) Uani d 1 . .
H H5 1.303718 0.772121 0.177668 0.070 Uiso calc 1 . .
C C6 1.1292(7) 0.6765(4) 0.0340(6) 0.0547(12) Uani d 1 . .
H H6 1.183090 0.678752 -0.035920 0.066 Uiso calc 1 . .
C C7 0.9784(6) 0.6171(3) 0.0127(5) 0.0399(9) Uani d 1 . .
C C8 0.8952(5) 0.6117(3) 0.1155(4) 0.0344(8) Uani d 1 . .
C C9 0.7462(5) 0.5416(3) 0.0580(4) 0.0347(8) Uani d 1 . .
C C10 0.7465(6) 0.5098(3) -0.0720(4) 0.0413(9) Uani d 1 . .
H H10 0.663545 0.462369 -0.133842 0.050 Uiso calc 1 . .
C C11 0.6170(6) 0.5075(3) 0.1251(5) 0.0462(10) Uani d 1 . .
H H11A 0.500209 0.544176 0.080710 0.055 Uiso calc 0.760(7) A 1
H H11B 0.669365 0.522179 0.230754 0.055 Uiso calc 0.760(7) A 1
H H11C 0.493724 0.534844 0.069534 0.055 Uiso calc 0.240(7) A 2
H H11D 0.658515 0.532211 0.226482 0.055 Uiso calc 0.240(7) A 2
N N2 0.4319(8) 0.3670(4) 0.1512(6) 0.0478(14) Uani d 0.760(7) A 1
H H2 0.460(10) 0.389(6) 0.240(4) 0.057 Uiso d 0.760(7) A 1
C C12 0.583(2) 0.3971(6) 0.1019(15) 0.0747(14) Uani d 0.760(7) A 1
H H12A 0.695565 0.359695 0.158198 0.090 Uiso calc 0.760(7) A 1
H H12B 0.546626 0.380879 -0.002452 0.090 Uiso calc 0.760(7) A 1
C C13 0.4415(12) 0.2578(5) 0.1741(9) 0.0747(14) Uani d 0.760(7) A 1
H H13A 0.434068 0.222514 0.084645 0.090 Uiso calc 0.760(7) A 1
H H13B 0.339870 0.234739 0.200220 0.090 Uiso calc 0.760(7) A 1
C C14 0.6257(12) 0.2371(6) 0.2991(9) 0.0747(14) Uani d 0.760(7) A 1
H H14A 0.609720 0.186452 0.364171 0.112 Uiso calc 0.760(7) A 1
H H14B 0.671948 0.299017 0.353700 0.112 Uiso calc 0.760(7) A 1
H H14C 0.712937 0.212798 0.259233 0.112 Uiso calc 0.760(7) A 1
C C15 0.2372(8) 0.3878(5) 0.0459(7) 0.0518(14) Uani d 0.760(7) A 1
H H15A 0.222136 0.459583 0.024871 0.078 Uiso calc 0.760(7) A 1
H H15B 0.152161 0.366435 0.089854 0.078 Uiso calc 0.760(7) A 1
H H15C 0.211710 0.350719 -0.044649 0.078 Uiso calc 0.760(7) A 1
N N2A 0.5331(17) 0.3315(9) 0.2166(13) 0.024(3) Uani d 0.240(7) A 2
H H2A 0.51(2) 0.371(11) 0.278(13) 0.029 Uiso d 0.240(7) A 2
C C12A 0.609(7) 0.3915(11) 0.124(5) 0.0747(14) Uani d 0.240(7) A 2
H H12C 0.539526 0.371383 0.021726 0.090 Uiso calc 0.240(7) A 2
H H12D 0.736058 0.367924 0.149239 0.090 Uiso calc 0.240(7) A 2
C C13A 0.555(4) 0.2363(15) 0.305(2) 0.0747(14) Uani d 0.240(7) A 2
H H13C 0.640638 0.192254 0.282152 0.090 Uiso calc 0.240(7) A 2
H H13D 0.435712 0.202054 0.269481 0.090 Uiso calc 0.240(7) A 2
C C14A 0.623(4) 0.242(2) 0.471(2) 0.0747(14) Uani d 0.240(7) A 2
H H14D 0.724365 0.195394 0.515462 0.112 Uiso calc 0.240(7) A 2
H H14E 0.523313 0.224946 0.501539 0.112 Uiso calc 0.240(7) A 2
H H14F 0.664930 0.310475 0.503391 0.112 Uiso calc 0.240(7) A 2
C C15A 0.335(2) 0.3065(18) 0.116(2) 0.0518(14) Uani d 0.240(7) A 2
H H15D 0.277454 0.268541 0.170713 0.078 Uiso calc 0.240(7) A 2
H H15E 0.334919 0.266491 0.033717 0.078 Uiso calc 0.240(7) A 2
H H15F 0.267400 0.368689 0.079997 0.078 Uiso calc 0.240(7) A 2
C C16 0.4441(5) 0.4620(3) 0.5089(4) 0.0363(8) Uani d 1 . .
C C17 0.3065(5) 0.4772(3) 0.5751(4) 0.0384(9) Uani d 1 . .
H H17 0.348389 0.491198 0.676267 0.046 Uiso calc 1 . .
C C18 0.1302(5) 0.4720(3) 0.4987(4) 0.0375(8) Uani d 1 . .
H H18 0.087892 0.460653 0.396827 0.045 Uiso calc 1 . .
C C19 -0.0063(5) 0.4833(3) 0.5668(4) 0.0366(9) Uani d 1 . .

loop_
_atom_site_aniso_label
_atom_site_aniso_U_11
_atom_site_aniso_U_22
_atom_site_aniso_U_33
_atom_site_aniso_U_12
_atom_site_aniso_U_13
_atom_site_aniso_U_23
O1 0.0513(17) 0.0443(15) 0.0315(13) 0.0013(13) 0.0174(12) -0.0005(12)
O2 0.0541(18) 0.060(2) 0.0505(18) 0.0116(16) 0.0277(15) 0.0128(16)
O3 0.0266(14) 0.130(3) 0.0416(16) 0.0008(18) 0.0187(12) -0.0061(19)
O4 0.0403(16) 0.144(4) 0.0440(18) 0.002(2) 0.0277(14) -0.027(2)
O5 0.0324(14) 0.069(2) 0.0456(16) -0.0014(13) 0.0234(12) -0.0050(14)
O6 0.0393(15) 0.087(2) 0.0433(16) -0.0022(15) 0.0274(13) -0.0111(16)
N1 0.057(2) 0.051(2) 0.0400(18) 0.0093(17) 0.0352(17) 0.0022(15)
C1 0.089(4) 0.057(3) 0.059(3) 0.012(3) 0.054(3) 0.006(2)
C2 0.052(2) 0.036(2) 0.039(2) -0.0023(17) 0.0260(18) -0.0033(17)
C3 0.038(2) 0.0386(19) 0.039(2) 0.0028(16) 0.0168(17) 0.0023(16)
C4 0.043(2) 0.051(3) 0.051(2) -0.0071(19) 0.0112(19) 0.000(2)
C5 0.043(2) 0.063(3) 0.073(3) -0.009(2) 0.028(2) 0.005(3)
C6 0.049(3) 0.056(3) 0.077(3) 0.003(2) 0.045(2) 0.012(2)
C7 0.040(2) 0.042(2) 0.046(2) 0.0097(17) 0.0263(18) 0.0063(17)
C8 0.0338(19) 0.0388(19) 0.0367(19) 0.0029(15) 0.0201(16) 0.0036(15)
C9 0.0394(19) 0.0374(19) 0.0324(18) 0.0029(15) 0.0194(16) -0.0015(15)
C10 0.045(2) 0.047(2) 0.0367(19) 0.0011(18) 0.0205(17) -0.0045(17)
C11 0.052(2) 0.053(2) 0.048(2) -0.0120(19) 0.035(2) -0.0122(19)
N2 0.055(3) 0.046(3) 0.054(3) -0.016(3) 0.034(3) -0.018(3)
C12 0.100(4) 0.061(2) 0.084(3) -0.020(2) 0.060(3) -0.009(2)
C13 0.100(4) 0.061(2) 0.084(3) -0.020(2) 0.060(3) -0.009(2)
C14 0.100(4) 0.061(2) 0.084(3) -0.020(2) 0.060(3) -0.009(2)
C15 0.043(3) 0.064(4) 0.046(3) 0.000(3) 0.014(2) -0.016(3)
N2A 0.024(6) 0.025(6) 0.021(6) -0.009(5) 0.007(5) 0.004(5)
C12A 0.100(4) 0.061(2) 0.084(3) -0.020(2) 0.060(3) -0.009(2)
C13A 0.100(4) 0.061(2) 0.084(3) -0.020(2) 0.060(3) -0.009(2)
C14A 0.100(4) 0.061(2) 0.084(3) -0.020(2) 0.060(3) -0.009(2)
C15A 0.043(3) 0.064(4) 0.046(3) 0.000(3) 0.014(2) -0.016(3)
C16 0.0355(18) 0.045(2) 0.0360(19) -0.0002(17) 0.0220(15) -0.0020(16)
C17 0.0327(18) 0.056(2) 0.0319(17) 0.0024(17) 0.0184(15) 0.0001(17)
C18 0.0340(18) 0.051(2) 0.0343(18) 0.0040(17) 0.0209(15) 0.0009(17)
C19 0.0316(18) 0.048(2) 0.0373(19) 0.0052(16) 0.0209(15) 0.0039(17)

loop_
_atom_type_symbol
_atom_type_description
_atom_type_scat_dispersion_real
_atom_type_scat_dispersion_imag
_atom_type_scat_source
C C 0.0033 0.0016 'International Tables Vol C Tables 4.2.6.8 and 6.1.1.4'
H H 0.0000 0.0000 'International Tables Vol C Tables 4.2.6.8 and 6.1.1.4'
N N 0.0061 0.0033 'International Tables Vol C Tables 4.2.6.8 and 6.1.1.4'
O O 0.0106 0.0060 'International Tables Vol C Tables 4.2.6.8 and 6.1.1.4'

loop_
_geom_angle_atom_site_label_1
_geom_angle_atom_site_label_2
_geom_angle_atom_site_label_3
_geom_angle_site_symmetry_1
_geom_angle_site_symmetry_3
_geom_angle
_geom_angle_publ_flag
C2 O1 C3 . . 117.8(3) ?
C19 O5 H5A . . 101(4) ?
C7 N1 H1 . . 125(3) ?
C7 N1 C10 . . 108.7(3) ?
C10 N1 H1 . . 126(3) ?
H1A C1 H1B . . 109.5 ?
H1A C1 H1C . . 109.5 ?
H1B C1 H1C . . 109.5 ?
C2 C1 H1A . . 109.5 ?
C2 C1 H1B . . 109.5 ?
C2 C1 H1C . . 109.5 ?
O1 C2 C1 . . 111.3(4) ?
O2 C2 O1 . . 123.2(4) ?
O2 C2 C1 . . 125.4(4) ?
C4 C3 O1 . . 118.1(4) ?
C4 C3 C8 . . 121.8(4) ?
C8 C3 O1 . . 119.9(3) ?
C3 C4 H4 . . 120.2 ?
C3 C4 C5 . . 119.5(4) ?
C5 C4 H4 . . 120.2 ?
C4 C5 H5 . . 119.2 ?
C6 C5 C4 . . 121.7(4) ?
C6 C5 H5 . . 119.2 ?
C5 C6 H6 . . 121.1 ?
C5 C6 C7 . . 117.8(4) ?
C7 C6 H6 . . 121.1 ?
N1 C7 C6 . . 129.8(4) ?
N1 C7 C8 . . 107.7(3) ?
C6 C7 C8 . . 122.5(4) ?
C3 C8 C7 . . 116.7(4) ?
C3 C8 C9 . . 136.6(4) ?
C7 C8 C9 . . 106.7(3) ?
C8 C9 C11 . . 128.3(3) ?
C10 C9 C8 . . 105.9(3) ?
C10 C9 C11 . . 125.7(4) ?
N1 C10 H10 . . 124.6 ?
C9 C10 N1 . . 110.9(4) ?
C9 C10 H10 . . 124.6 ?
C9 C11 H11A . . 109.6 ?
C9 C11 H11B . . 109.6 ?
C9 C11 H11C . . 109.8 ?
C9 C11 H11D . . 109.8 ?
C9 C11 C12 . . 110.2(5) ?
C9 C11 C12A . . 109.4(10) ?
H11A C11 H11B . . 108.1 ?
H11C C11 H11D . . 108.2 ?
C12 C11 H11A . . 109.6 ?
C12 C11 H11B . . 109.6 ?
C12A C11 H11C . . 109.8 ?
C12A C11 H11D . . 109.8 ?
C12 N2 H2 . . 108(6) ?
C12 N2 C15 . . 116.7(8) ?
C13 N2 H2 . . 101(6) ?
C13 N2 C12 . . 108.3(6) ?
C13 N2 C15 . . 105.4(5) ?
C15 N2 H2 . . 115(5) ?
C11 C12 N2 . . 109.3(6) ?
C11 C12 H12A . . 109.8 ?
C11 C12 H12B . . 109.8 ?
N2 C12 H12A . . 109.8 ?
N2 C12 H12B . . 109.8 ?
H12A C12 H12B . . 108.3 ?
N2 C13 H13A . . 110.5 ?
N2 C13 H13B . . 110.5 ?
N2 C13 C14 . . 106.2(6) ?
H13A C13 H13B . . 108.7 ?
C14 C13 H13A . . 110.5 ?
C14 C13 H13B . . 110.5 ?
C13 C14 H14A . . 109.5 ?
C13 C14 H14B . . 109.5 ?
C13 C14 H14C . . 109.5 ?
H14A C14 H14B . . 109.5 ?
H14A C14 H14C . . 109.5 ?
H14B C14 H14C . . 109.5 ?
N2 C15 H15A . . 109.5 ?
N2 C15 H15B . . 109.5 ?
N2 C15 H15C . . 109.5 ?
H15A C15 H15B . . 109.5 ?
H15A C15 H15C . . 109.5 ?
H15B C15 H15C . . 109.5 ?
C12A N2A H2A . . 109(10) ?
C12A N2A C13A . . 144(2) ?
C12A N2A C15A . . 106(2) ?
C13A N2A H2A . . 97(10) ?
C13A N2A C15A . . 93.2(16) ?
C15A N2A H2A . . 101(10) ?
C11 C12A H12C . . 106.5 ?
C11 C12A H12D . . 106.5 ?
N2A C12A C11 . . 123.2(16) ?
N2A C12A H12C . . 106.5 ?
N2A C12A H12D . . 106.5 ?
H12C C12A H12D . . 106.5 ?
N2A C13A H13C . . 107.4 ?
N2A C13A H13D . . 107.4 ?
N2A C13A C14A . . 119.8(18) ?
H13C C13A H13D . . 106.9 ?
C14A C13A H13C . . 107.4 ?
C14A C13A H13D . . 107.4 ?
C13A C14A H14D . . 109.5 ?
C13A C14A H14E . . 109.5 ?
C13A C14A H14F . . 109.5 ?
H14D C14A H14E . . 109.5 ?
H14D C14A H14F . . 109.5 ?
H14E C14A H14F . . 109.5 ?
N2A C15A H15D . . 109.5 ?
N2A C15A H15E . . 109.5 ?
N2A C15A H15F . . 109.5 ?
H15D C15A H15E . . 109.5 ?
H15D C15A H15F . . 109.5 ?
H15E C15A H15F . . 109.5 ?
O3 C16 C17 . . 115.3(3) ?
O4 C16 O3 . . 124.5(3) ?
O4 C16 C17 . . 120.2(3) ?
C16 C17 H17 . . 118.7 ?
C18 C17 C16 . . 122.5(3) ?
C18 C17 H17 . . 118.7 ?
C17 C18 H18 . . 118.9 ?
C17 C18 C19 . . 122.2(3) ?
C19 C18 H18 . . 118.9 ?
O5 C19 C18 . . 112.9(3) ?
O6 C19 O5 . . 125.9(3) ?
O6 C19 C18 . . 121.2(3) ?

loop_
_geom_bond_atom_site_label_1
_geom_bond_atom_site_label_2
_geom_bond_site_symmetry_2
_geom_bond_distance
_geom_bond_publ_flag
O1 C2 . 1.354(5) ?
O1 C3 . 1.418(5) ?
O2 C2 . 1.200(5) ?
O3 C16 . 1.267(5) ?
O4 C16 . 1.209(5) ?
O5 H5A . 0.886(15) ?
O5 C19 . 1.292(5) ?
O6 C19 . 1.218(5) ?
N1 H1 . 0.862(14) ?
N1 C7 . 1.368(6) ?
N1 C10 . 1.372(6) ?
C1 H1A . 0.9800 ?
C1 H1B . 0.9800 ?
C1 H1C . 0.9800 ?
C1 C2 . 1.504(6) ?
C3 C4 . 1.371(6) ?
C3 C8 . 1.390(6) ?
C4 H4 . 0.9500 ?
C4 C5 . 1.392(7) ?
C5 H5 . 0.9500 ?
C5 C6 . 1.376(8) ?
C6 H6 . 0.9500 ?
C6 C7 . 1.385(7) ?
C7 C8 . 1.422(5) ?
C8 C9 . 1.443(6) ?
C9 C10 . 1.365(5) ?
C9 C11 . 1.500(5) ?
C10 H10 . 0.9500 ?
C11 H11A . 0.9900 ?
C11 H11B . 0.9900 ?
C11 H11C . 0.9900 ?
C11 H11D . 0.9900 ?
C11 C12 . 1.501(9) ?
C11 C12A . 1.551(14) ?
N2 H2 . 0.875(15) ?
N2 C12 . 1.517(10) ?
N2 C13 . 1.476(8) ?
N2 C15 . 1.521(8) ?
C12 H12A . 0.9900 ?
C12 H12B . 0.9900 ?
C13 H13A . 0.9900 ?
C13 H13B . 0.9900 ?
C13 C14 . 1.535(10) ?
C14 H14A . 0.9800 ?
C14 H14B . 0.9800 ?
C14 H14C . 0.9800 ?
C15 H15A . 0.9800 ?
C15 H15B . 0.9800 ?
C15 H15C . 0.9800 ?
N2A H2A . 0.870(15) ?
N2A C12A . 1.518(14) ?
N2A C13A . 1.521(13) ?
N2A C15A . 1.538(12) ?
C12A H12C . 0.9900 ?
C12A H12D . 0.9900 ?
C13A H13C . 0.9900 ?
C13A H13D . 0.9900 ?
C13A C14A . 1.532(14) ?
C14A H14D . 0.9800 ?
C14A H14E . 0.9800 ?
C14A H14F . 0.9800 ?
C15A H15D . 0.9800 ?
C15A H15E . 0.9800 ?
C15A H15F . 0.9800 ?
C16 C17 . 1.495(5) ?
C17 H17 . 0.9500 ?
C17 C18 . 1.312(5) ?
C18 H18 . 0.9500 ?
C18 C19 . 1.496(5) ?

loop_
_geom_hbond_atom_site_label_D
_geom_hbond_atom_site_label_H
_geom_hbond_atom_site_label_A
_geom_hbond_site_symmetry_A
_geom_hbond_distance_DH
_geom_hbond_distance_HA
_geom_hbond_distance_DA
_geom_hbond_angle_DHA
_geom_hbond_publ_flag
N1 H1 O6 1_654 0.862(14) 2.02(2) 2.858(4) 165(5) yes
N2 H2 O4 . 0.875(15) 1.85(4) 2.644(6) 150(7) yes
N2A H2A O4 . 0.870(15) 1.94(6) 2.776(14) 162(17) yes
O5 H5A O3 1_455 0.886(15) 1.61(2) 2.459(4) 160(6) yes

loop_
_geom_torsion_atom_site_label_1
_geom_torsion_atom_site_label_2
_geom_torsion_atom_site_label_3
_geom_torsion_atom_site_label_4
_geom_torsion_site_symmetry_1
_geom_torsion_site_symmetry_2
_geom_torsion_site_symmetry_3
_geom_torsion_site_symmetry_4
_geom_torsion
_geom_torsion_publ_flag
O1 C3 C4 C5 . . . . 176.0(4) ?
O1 C3 C8 C7 . . . . -177.9(3) ?
O1 C3 C8 C9 . . . . 3.9(7) ?
O3 C16 C17 C18 . . . . -175.9(4) ?
O4 C16 C17 C18 . . . . 3.9(7) ?
N1 C7 C8 C3 . . . . -177.6(3) ?
N1 C7 C8 C9 . . . . 1.1(4) ?
C2 O1 C3 C4 . . . . 105.8(4) ?
C2 O1 C3 C8 . . . . -78.5(5) ?
C3 O1 C2 O2 . . . . -1.2(6) ?
C3 O1 C2 C1 . . . . 177.7(4) ?
C3 C4 C5 C6 . . . . 1.8(7) ?
C3 C8 C9 C10 . . . . 178.2(5) ?
C3 C8 C9 C11 . . . . -2.9(7) ?
C4 C3 C8 C7 . . . . -2.3(6) ?
C4 C3 C8 C9 . . . . 179.4(4) ?
C4 C5 C6 C7 . . . . -1.7(8) ?
C5 C6 C7 N1 . . . . 179.6(4) ?
C5 C6 C7 C8 . . . . -0.4(7) ?
C6 C7 C8 C3 . . . . 2.4(6) ?
C6 C7 C8 C9 . . . . -178.9(4) ?
C7 N1 C10 C9 . . . . 1.6(5) ?
C7 C8 C9 C10 . . . . -0.2(4) ?
C7 C8 C9 C11 . . . . 178.7(4) ?
C8 C3 C4 C5 . . . . 0.4(6) ?
C8 C9 C10 N1 . . . . -0.8(5) ?
C8 C9 C11 C12 . . . . -139.1(7) ?
C8 C9 C11 C12A . . . . -129(2) ?
C9 C11 C12 N2 . . . . -172.0(7) ?
C9 C11 C12A N2A . . . . 164(3) ?
C10 N1 C7 C6 . . . . 178.4(4) ?
C10 N1 C7 C8 . . . . -1.6(5) ?
C10 C9 C11 C12 . . . . 39.6(9) ?
C10 C9 C11 C12A . . . . 49(2) ?
C11 C9 C10 N1 . . . . -179.8(4) ?
C12 N2 C13 C14 . . . . 63.8(9) ?
C13 N2 C12 C11 . . . . -161.4(8) ?
C15 N2 C12 C11 . . . . 80.0(10) ?
C15 N2 C13 C14 . . . . -170.6(5) ?
C12A N2A C13A C14A . . . . 110(4) ?
C13A N2A C12A C11 . . . . -144(3) ?
C15A N2A C12A C11 . . . . 97(4) ?
C15A N2A C13A C14A . . . . -128(2) ?
C16 C17 C18 C19 . . . . 177.5(4) ?
C17 C18 C19 O5 . . . . -159.5(4) ?
C17 C18 C19 O6 . . . . 19.7(6) ?

_cod_database_fobs_code 2243721
